data_8102535
loop_
_publ_author_name
'Zhan-Lin Xu'
'Xiao-Yuan Ma'
'Xiu-Yan Wang'

_publ_section_title
;
 Crystal structure of
 bis[[2-(2-chloro-6-fluorophenyl)-1H-imidazo[4,5-f][1,10]phenanthroline][2-(2-chloro-6-fluorophenyl)-imidazo[4,5-f][1,10]phenanthroline]]-(adipato)dilead(II)
 heptahydrate, Pb2(C19H10N4FCl)2(C19H9N4FCl)2(C6H8O4) &#x00B7; 7H2O
;
_journal_issue 4
_journal_name_full 'Zeitschrift f\"ur Kristallographie - New Crystal Structures'
_journal_page_first 613
_journal_volume 224
_journal_year 2009
_chemical_formula_moiety 'C82 H46 Cl4 F4 N16 O11 Pb2'
_chemical_formula_sum 'C82 H53 Cl4 F4 N16 O11 Pb2'
_chemical_formula_weight 2070.58
_chemical_name_systematic
;
Bis[
[2-(2-Chloro-6-fluorophenyl)-1H-imidazo[4,5-f][1,10]phenanthroline]
[2-(2-Chloro-6-fluorophenyl)-imidazo[4,5-f][1,10]phenanthroline]
-lead(II)-hemi-adipicato)]] -- water (1:3.5)
;
_space_group_IT_number 14
_symmetry_cell_setting monoclinic
_symmetry_space_group_name_Hall '-P 2yn'
_symmetry_space_group_name_H-M 'P 1 21/n 1'
_atom_sites_solution_hydrogens geom
_atom_sites_solution_primary direct
_atom_sites_solution_secondary difmap
_audit_creation_method SHELXL-97
_cell_angle_alpha 90.00
_cell_angle_beta 100.291(4)
_cell_angle_gamma 90.00
_cell_formula_units_Z 2
_cell_length_a 18.192(5)
_cell_length_b 8.183(2)
_cell_length_c 26.830(7)
_cell_measurement_reflns_used 7739
_cell_measurement_temperature 293(2)
_cell_measurement_theta_max 26.12
_cell_measurement_theta_min 3.01
_cell_volume 3929.8(18)
_computing_cell_refinement 'SMART (Bruker, 1998)'
_computing_data_collection 'SMART (Bruker, 1998)'
_computing_data_reduction 'SAINT (Bruker, 1998)'
_computing_molecular_graphics 'SHELXTL (Bruker, 1998)'
_computing_publication_material 'SHELXTL (Bruker, 1998)'
_computing_structure_refinement 'SHELXL97 (Sheldrick, 2008)'
_computing_structure_solution 'SHELXS97 (Sheldrick, 2008)'
_diffrn_ambient_temperature 293(2)
_diffrn_measured_fraction_theta_full 0.998
_diffrn_measured_fraction_theta_max 0.989
_diffrn_measurement_device_type 'Bruker APEX CCD area detector'
_diffrn_measurement_method '\f and \w scans'
_diffrn_radiation_monochromator graphite
_diffrn_radiation_source 'fine-focus sealed tube'
_diffrn_radiation_type MoK\a
_diffrn_radiation_wavelength 0.71073
_diffrn_reflns_av_R_equivalents 0.0726
_diffrn_reflns_av_sigmaI/netI 0.0878
_diffrn_reflns_limit_h_max 21
_diffrn_reflns_limit_h_min -22
_diffrn_reflns_limit_k_max 10
_diffrn_reflns_limit_k_min -6
_diffrn_reflns_limit_l_max 30
_diffrn_reflns_limit_l_min -32
_diffrn_reflns_number 21050
_diffrn_reflns_theta_full 25.00
_diffrn_reflns_theta_max 26.12
_diffrn_reflns_theta_min 1.26
_diffrn_standards_decay_% 0
_diffrn_standards_interval_count 0
_diffrn_standards_interval_time 0
_diffrn_standards_number 0
_exptl_absorpt_coefficient_mu 4.497
_exptl_absorpt_correction_T_max 0.57
_exptl_absorpt_correction_T_min 0.31
_exptl_absorpt_correction_type multi-scan
_exptl_absorpt_process_details 'SADABS (Sheldrick 1996)'
_exptl_crystal_colour yellow
_exptl_crystal_density_diffrn 1.750
_exptl_crystal_density_method 'not measured'
_exptl_crystal_description block
_exptl_crystal_F_000 2026
_exptl_crystal_size_max 0.33
_exptl_crystal_size_mid 0.27
_exptl_crystal_size_min 0.22
_refine_diff_density_max 0.983
_refine_diff_density_min -0.827
_refine_diff_density_rms 0.142
_refine_ls_extinction_method none
_refine_ls_goodness_of_fit_ref 0.996
_refine_ls_hydrogen_treatment constr
_refine_ls_matrix_type full
_refine_ls_number_parameters 541
_refine_ls_number_reflns 7739
_refine_ls_number_restraints 0
_refine_ls_restrained_S_all 0.996
_refine_ls_R_factor_all 0.0943
_refine_ls_R_factor_gt 0.0552
_refine_ls_shift/su_max 0.000
_refine_ls_shift/su_mean 0.000
_refine_ls_structure_factor_coef Fsqd
_refine_ls_weighting_details 'calc w=1/[\s^2^(Fo^2^)+(0.0725P)^2^+0.0000P] where P=(Fo^2^+2Fc^2^)/3'
_refine_ls_weighting_scheme calc
_refine_ls_wR_factor_gt 0.1259
_refine_ls_wR_factor_ref 0.1427
_reflns_number_gt 5128
_reflns_number_total 7739
_reflns_threshold_expression I>2\s(I)
_cod_data_source_file 1267-2746.cff
_cod_data_source_block Wang
_cod_original_cell_volume 3929.8(17)
_cod_original_sg_symbol_H-M 'P 21/n'
_cod_database_code 8102535

loop_
_symmetry_equiv_pos_as_xyz
'x, y, z'
'-x+1/2, y+1/2, -z+1/2'
'-x, -y, -z'
'x-1/2, -y-1/2, z-1/2'

loop_
_atom_site_label
_atom_site_type_symbol
_atom_site_fract_x
_atom_site_fract_y
_atom_site_fract_z
_atom_site_U_iso_or_equiv
_atom_site_adp_type
_atom_site_occupancy
_atom_site_symmetry_multiplicity
_atom_site_calc_flag
_atom_site_refinement_flags
_atom_site_disorder_assembly
_atom_site_disorder_group
C1 C 0.3721(6) 0.3870(13) 0.1129(4) 0.066(3) Uani 1 1 d . . .
H1 H 0.4082 0.4673 0.1124 0.079 Uiso 1 1 calc R . .
C2 C 0.3856(6) 0.2612(14) 0.1501(4) 0.073(3) Uani 1 1 d . . .
H2 H 0.4297 0.2592 0.1738 0.088 Uiso 1 1 calc R . .
C3 C 0.3315(6) 0.1416(12) 0.1502(4) 0.070(3) Uani 1 1 d . . .
H3 H 0.3392 0.0583 0.1742 0.085 Uiso 1 1 calc R . .
C4 C 0.2667(6) 0.1463(11) 0.1150(4) 0.061(3) Uani 1 1 d . . .
C5 C 0.2572(5) 0.2740(10) 0.0789(4) 0.053(2) Uani 1 1 d . . .
C6 C 0.1899(5) 0.2828(10) 0.0426(3) 0.052(2) Uani 1 1 d . . .
C7 C 0.1289(6) 0.1691(11) 0.0426(4) 0.058(2) Uani 1 1 d . . .
C8 C 0.0641(5) 0.1940(12) 0.0066(4) 0.065(3) Uani 1 1 d . . .
H8 H 0.0243 0.1224 0.0058 0.078 Uiso 1 1 calc R . .
C9 C 0.0573(6) 0.3160(13) -0.0266(5) 0.082(3) Uani 1 1 d . . .
H9 H 0.0140 0.3302 -0.0506 0.098 Uiso 1 1 calc R . .
C10 C 0.1177(5) 0.4213(12) -0.0240(4) 0.065(3) Uani 1 1 d . . .
H10 H 0.1129 0.5069 -0.0472 0.078 Uiso 1 1 calc R . .
C11 C 0.1401(5) 0.0468(12) 0.0790(4) 0.059(2) Uani 1 1 d . . .
C12 C 0.2051(6) 0.0312(11) 0.1118(3) 0.060(2) Uani 1 1 d . . .
C13 C 0.1300(6) -0.1498(11) 0.1262(4) 0.066(3) Uani 1 1 d . . .
C14 C 0.0962(6) -0.2909(13) 0.1530(4) 0.069(3) Uani 1 1 d . . .
C15 C 0.0580(7) -0.2723(15) 0.1932(5) 0.084(3) Uani 1 1 d . . .
C16 C 0.0325(7) -0.404(2) 0.2173(5) 0.101(4) Uani 1 1 d . . .
H16 H 0.0082 -0.3886 0.2446 0.121 Uiso 1 1 calc R . .
C17 C 0.0439(8) -0.562(2) 0.1997(5) 0.112(5) Uani 1 1 d . . .
H17 H 0.0249 -0.6510 0.2147 0.134 Uiso 1 1 calc R . .
C18 C 0.0821(9) -0.5875(15) 0.1614(6) 0.127(6) Uani 1 1 d . . .
H18 H 0.0925 -0.6921 0.1510 0.152 Uiso 1 1 calc R . .
C19 C 0.1048(8) -0.4473(15) 0.1382(5) 0.105(4) Uani 1 1 d . . .
C20 C 0.1297(5) 0.8419(10) -0.0521(4) 0.055(2) Uani 1 1 d . . .
H20 H 0.1115 0.8760 -0.0236 0.066 Uiso 1 1 calc R . .
C21 C 0.0883(5) 0.8801(11) -0.0992(4) 0.054(2) Uani 1 1 d . . .
H21 H 0.0436 0.9373 -0.1019 0.064 Uiso 1 1 calc R . .
C22 C 0.1146(5) 0.8317(10) -0.1422(3) 0.052(2) Uani 1 1 d . . .
H22 H 0.0881 0.8563 -0.1743 0.063 Uiso 1 1 calc R . .
C23 C 0.1825(4) 0.7440(10) -0.1364(3) 0.0398(18) Uani 1 1 d . . .
C24 C 0.2206(4) 0.7102(9) -0.0867(3) 0.0407(19) Uani 1 1 d . . .
C25 C 0.2910(4) 0.6188(9) -0.0784(3) 0.0368(18) Uani 1 1 d . . .
C26 C 0.3261(4) 0.5721(9) -0.1191(3) 0.0383(18) Uani 1 1 d . . .
C27 C 0.3928(4) 0.4886(10) -0.1086(3) 0.048(2) Uani 1 1 d . . .
H27 H 0.4174 0.4574 -0.1346 0.058 Uiso 1 1 calc R . .
C28 C 0.4221(4) 0.4522(11) -0.0594(3) 0.050(2) Uani 1 1 d . . .
H28 H 0.4669 0.3951 -0.0516 0.060 Uiso 1 1 calc R . .
C29 C 0.3849(4) 0.5008(11) -0.0214(3) 0.049(2) Uani 1 1 d . . .
H29 H 0.4057 0.4737 0.0118 0.059 Uiso 1 1 calc R . .
C30 C 0.2863(4) 0.6110(10) -0.1697(3) 0.045(2) Uani 1 1 d . . .
C31 C 0.2168(5) 0.6897(9) -0.1773(3) 0.046(2) Uani 1 1 d . . .
C32 C 0.2464(5) 0.6451(10) -0.2490(3) 0.050(2) Uani 1 1 d . . .
C33 C 0.2459(6) 0.6434(11) -0.3051(3) 0.059(3) Uani 1 1 d . . .
C34 C 0.1893(6) 0.5710(14) -0.3400(4) 0.081(4) Uani 1 1 d . . .
C35 C 0.1895(9) 0.5711(18) -0.3919(4) 0.102(5) Uani 1 1 d . . .
H35 H 0.1517 0.5188 -0.4142 0.122 Uiso 1 1 calc R . .
C36 C 0.2458(13) 0.649(2) -0.4095(6) 0.138(9) Uani 1 1 d . . .
H36 H 0.2456 0.6524 -0.4442 0.165 Uiso 1 1 calc R . .
C37 C 0.3032(10) 0.7230(17) -0.3769(6) 0.114(6) Uani 1 1 d . . .
H37 H 0.3413 0.7745 -0.3899 0.136 Uiso 1 1 calc R . .
C38 C 0.3054(8) 0.7220(14) -0.3240(5) 0.083(4) Uani 1 1 d . . .
C39 C 0.3943(6) 0.8800(14) 0.0487(4) 0.061(3) Uani 1 1 d . . .
C40 C 0.4615(6) 0.9922(15) 0.0598(4) 0.086(3) Uani 1 1 d . . .
H40A H 0.4495 1.0812 0.0808 0.104 Uiso 1 1 calc R . .
H40B H 0.5024 0.9315 0.0796 0.104 Uiso 1 1 calc R . .
C41 C 0.4873(7) 1.0610(14) 0.0175(4) 0.089(4) Uani 1 1 d . . .
H41A H 0.5286 1.1340 0.0299 0.107 Uiso 1 1 calc R . .
H41B H 0.4475 1.1261 -0.0016 0.107 Uiso 1 1 calc R . .
N1 N 0.3106(4) 0.3929(9) 0.0793(3) 0.0559(19) Uani 1 1 d . . .
N2 N 0.1822(4) 0.4111(9) 0.0088(3) 0.059(2) Uani 1 1 d . . .
N3 N 0.0904(5) -0.0718(10) 0.0872(3) 0.070(2) Uani 1 1 d . . .
N4 N 0.1994(5) -0.0976(11) 0.1457(3) 0.071(2) Uani 1 1 d . . .
H4 H 0.2308 -0.1325 0.1713 0.085 Uiso 1 1 calc R . .
N5 N 0.3221(3) 0.5828(8) -0.0292(2) 0.0398(15) Uani 1 1 d . . .
N6 N 0.1938(4) 0.7597(8) -0.0451(2) 0.0425(16) Uani 1 1 d . . .
N7 N 0.1934(4) 0.7094(8) -0.2283(3) 0.0500(18) Uani 1 1 d . . .
N8 N 0.3056(4) 0.5831(8) -0.2152(2) 0.0466(17) Uani 1 1 d . . .
O1 O 0.3989(3) 0.7470(9) 0.0711(2) 0.0660(18) Uani 1 1 d . . .
O2 O 0.3383(4) 0.9240(8) 0.0186(3) 0.0685(18) Uani 1 1 d . . .
O1W O 0.0719(3) 0.8929(8) -0.2739(2) 0.0687(18) Uani 1 1 d . . .
O2W O 0.2523(9) 0.439(2) 0.2411(6) 0.117(7) Uani 0.50 1 d P . .
O3W O 0.4437(5) 0.7503(12) 0.1787(3) 0.106(3) Uani 1 1 d . . .
O4W O 0.3041(7) 0.6687(15) 0.1863(7) 0.218(8) Uani 1 1 d . . .
F1 F 0.1353(6) -0.4669(10) 0.0974(4) 0.172(4) Uani 1 1 d . . .
F2 F 0.3622(4) 0.7969(8) -0.2925(3) 0.0863(19) Uani 1 1 d . . .
Cl1 Cl 0.0456(3) -0.0754(5) 0.21448(15) 0.1399(15) Uani 1 1 d . . .
Cl2 Cl 0.11861(18) 0.4784(4) -0.32088(12) 0.1022(10) Uani 1 1 d . . .
Pb1 Pb 0.263301(17) 0.67728(4) 0.041911(12) 0.04462(13) Uani 1 1 d . . .

loop_
_atom_site_aniso_label
_atom_site_aniso_U_11
_atom_site_aniso_U_22
_atom_site_aniso_U_33
_atom_site_aniso_U_23
_atom_site_aniso_U_13
_atom_site_aniso_U_12
C1 0.075(7) 0.060(6) 0.064(7) -0.002(5) 0.015(5) -0.006(5)
C2 0.065(6) 0.088(8) 0.061(7) 0.002(6) 0.000(5) 0.002(6)
C3 0.084(7) 0.061(7) 0.065(7) 0.006(5) 0.010(6) -0.009(6)
C4 0.074(6) 0.053(6) 0.055(6) -0.005(5) 0.010(5) 0.006(5)
C5 0.073(6) 0.035(5) 0.057(6) 0.003(4) 0.024(5) -0.011(4)
C6 0.055(5) 0.042(5) 0.059(6) -0.010(4) 0.012(4) -0.014(4)
C7 0.076(6) 0.041(5) 0.059(6) -0.005(5) 0.023(5) -0.008(5)
C8 0.058(6) 0.056(6) 0.077(7) -0.015(6) 0.003(5) -0.020(5)
C9 0.073(7) 0.065(7) 0.097(9) -0.010(7) -0.013(6) -0.025(6)
C10 0.065(6) 0.056(6) 0.072(7) -0.006(5) 0.006(5) -0.015(5)
C11 0.057(6) 0.059(6) 0.060(6) -0.012(5) 0.008(5) -0.005(5)
C12 0.096(7) 0.039(5) 0.051(6) 0.004(4) 0.030(5) -0.004(5)
C13 0.067(6) 0.049(6) 0.078(7) -0.001(5) 0.001(5) -0.007(5)
C14 0.075(7) 0.070(8) 0.066(7) 0.001(6) 0.023(6) -0.010(6)
C15 0.098(9) 0.086(9) 0.071(8) 0.008(7) 0.024(7) 0.015(7)
C16 0.120(10) 0.113(11) 0.083(9) 0.024(9) 0.053(8) 0.002(9)
C17 0.130(12) 0.111(13) 0.096(11) 0.013(10) 0.023(9) -0.039(10)
C18 0.206(17) 0.053(8) 0.141(13) -0.017(8) 0.085(13) -0.047(9)
C19 0.167(13) 0.064(8) 0.105(10) -0.021(8) 0.080(10) -0.024(8)
C20 0.059(5) 0.056(6) 0.054(6) -0.005(5) 0.016(4) 0.009(5)
C21 0.041(5) 0.058(6) 0.061(6) 0.000(5) 0.006(4) 0.010(4)
C22 0.045(5) 0.059(6) 0.051(5) 0.009(5) 0.005(4) 0.007(4)
C23 0.033(4) 0.042(4) 0.042(5) 0.000(4) 0.003(3) 0.000(4)
C24 0.049(5) 0.034(5) 0.040(5) -0.008(4) 0.010(4) -0.005(4)
C25 0.029(4) 0.033(4) 0.047(5) -0.005(4) 0.003(3) -0.009(3)
C26 0.044(4) 0.041(5) 0.028(4) -0.002(3) 0.002(3) -0.004(4)
C27 0.044(4) 0.058(6) 0.044(5) -0.012(4) 0.012(4) 0.002(4)
C28 0.040(4) 0.055(6) 0.051(5) 0.001(4) -0.004(4) 0.007(4)
C29 0.049(5) 0.065(6) 0.032(4) 0.003(4) 0.005(4) 0.000(4)
C30 0.044(5) 0.037(4) 0.052(5) -0.004(4) 0.008(4) 0.009(4)
C31 0.053(5) 0.038(5) 0.045(5) 0.002(4) 0.007(4) 0.000(4)
C32 0.067(6) 0.043(5) 0.039(5) 0.003(4) 0.004(4) 0.005(4)
C33 0.090(7) 0.047(6) 0.041(5) 0.001(4) 0.009(5) 0.028(5)
C34 0.094(8) 0.071(7) 0.070(8) -0.006(6) -0.007(6) 0.048(7)
C35 0.148(12) 0.125(12) 0.024(6) -0.006(6) -0.009(6) 0.083(10)
C36 0.24(2) 0.127(15) 0.054(9) 0.019(9) 0.045(12) 0.125(16)
C37 0.189(17) 0.093(11) 0.082(10) 0.027(9) 0.086(11) 0.061(11)
C38 0.124(11) 0.060(7) 0.079(9) 0.023(6) 0.056(8) 0.037(7)
C39 0.066(6) 0.072(7) 0.049(6) -0.014(5) 0.018(5) -0.028(6)
C40 0.079(7) 0.094(9) 0.088(8) -0.022(7) 0.019(6) -0.049(7)
C41 0.116(9) 0.085(9) 0.077(8) -0.026(6) 0.041(7) -0.058(7)
N1 0.063(5) 0.055(5) 0.050(5) 0.001(4) 0.009(4) -0.001(4)
N2 0.064(5) 0.046(5) 0.064(5) 0.002(4) 0.004(4) -0.004(4)
N3 0.089(6) 0.057(5) 0.064(5) 0.000(4) 0.012(5) -0.022(5)
N4 0.073(5) 0.085(6) 0.054(5) 0.016(5) 0.012(4) -0.003(5)
N5 0.039(4) 0.046(4) 0.033(4) -0.001(3) 0.005(3) -0.003(3)
N6 0.049(4) 0.039(4) 0.040(4) -0.004(3) 0.010(3) -0.001(3)
N7 0.061(4) 0.049(5) 0.039(4) -0.005(3) 0.006(3) 0.010(3)
N8 0.064(4) 0.052(4) 0.024(4) 0.003(3) 0.010(3) 0.009(4)
O1 0.060(4) 0.072(4) 0.062(4) -0.006(4) 0.000(3) -0.015(4)
O2 0.082(5) 0.058(4) 0.067(4) 0.011(4) 0.017(4) -0.018(4)
O1W 0.066(4) 0.068(4) 0.071(4) 0.009(4) 0.010(3) 0.003(3)
O2W 0.132(14) 0.148(18) 0.077(11) 0.038(12) 0.033(10) -0.030(13)
O3W 0.104(6) 0.124(6) 0.079(6) -0.010(5) -0.013(5) 0.005(6)
O4W 0.111(9) 0.170(12) 0.36(2) 0.078(12) 0.024(12) 0.049(8)
F1 0.280(12) 0.085(5) 0.193(9) -0.038(6) 0.158(9) -0.058(7)
F2 0.091(5) 0.089(5) 0.082(5) -0.008(4) 0.024(4) -0.020(4)
Cl1 0.183(4) 0.127(3) 0.121(3) -0.018(3) 0.057(3) 0.048(3)
Cl2 0.099(2) 0.113(3) 0.087(2) -0.016(2) -0.0050(17) 0.009(2)
Pb1 0.04864(19) 0.0463(2) 0.0396(2) -0.00334(16) 0.00991(13) -0.01009(16)

loop_
_atom_type_symbol
_atom_type_description
_atom_type_scat_dispersion_real
_atom_type_scat_dispersion_imag
_atom_type_scat_source
C C 0.0033 0.0016 'International Tables Vol C Tables 4.2.6.8 and 6.1.1.4'
H H 0.0000 0.0000 'International Tables Vol C Tables 4.2.6.8 and 6.1.1.4'
N N 0.0061 0.0033 'International Tables Vol C Tables 4.2.6.8 and 6.1.1.4'
O O 0.0106 0.0060 'International Tables Vol C Tables 4.2.6.8 and 6.1.1.4'
F F 0.0171 0.0103 'International Tables Vol C Tables 4.2.6.8 and 6.1.1.4'
Cl Cl 0.1484 0.1585 'International Tables Vol C Tables 4.2.6.8 and 6.1.1.4'
Pb Pb -3.3944 10.1111 'International Tables Vol C Tables 4.2.6.8 and 6.1.1.4'

loop_
_geom_angle_atom_site_label_1
_geom_angle_atom_site_label_2
_geom_angle_atom_site_label_3
_geom_angle
_geom_angle_site_symmetry_1
_geom_angle_site_symmetry_3
_geom_angle_publ_flag
N1 C1 C2 121.9(10) . . ?
N1 C1 H1 119.0 . . ?
C2 C1 H1 119.0 . . ?
C3 C2 C1 118.5(9) . . ?
C3 C2 H2 120.7 . . ?
C1 C2 H2 120.7 . . ?
C4 C3 C2 120.1(10) . . ?
C4 C3 H3 120.0 . . ?
C2 C3 H3 120.0 . . ?
C3 C4 C5 118.4(9) . . ?
C3 C4 C12 125.5(9) . . ?
C5 C4 C12 116.1(9) . . ?
N1 C5 C4 121.2(9) . . ?
N1 C5 C6 119.4(8) . . ?
C4 C5 C6 119.4(8) . . ?
N2 C6 C5 117.5(7) . . ?
N2 C6 C7 120.1(8) . . ?
C5 C6 C7 122.2(8) . . ?
C11 C7 C8 126.2(9) . . ?
C11 C7 C6 116.6(9) . . ?
C8 C7 C6 117.2(9) . . ?
C9 C8 C7 122.6(9) . . ?
C9 C8 H8 118.7 . . ?
C7 C8 H8 118.7 . . ?
C8 C9 C10 116.9(10) . . ?
C8 C9 H9 121.5 . . ?
C10 C9 H9 121.5 . . ?
N2 C10 C9 126.1(10) . . ?
N2 C10 H10 117.0 . . ?
C9 C10 H10 117.0 . . ?
C12 C11 N3 110.8(9) . . ?
C12 C11 C7 121.9(9) . . ?
N3 C11 C7 127.2(9) . . ?
C11 C12 N4 109.6(9) . . ?
C11 C12 C4 123.6(9) . . ?
N4 C12 C4 126.3(9) . . ?
N3 C13 N4 119.6(9) . . ?
N3 C13 C14 121.4(9) . . ?
N4 C13 C14 118.7(9) . . ?
C19 C14 C15 115.4(11) . . ?
C19 C14 C13 119.6(10) . . ?
C15 C14 C13 125.1(10) . . ?
C16 C15 C14 122.3(12) . . ?
C16 C15 Cl1 119.8(10) . . ?
C14 C15 Cl1 117.9(10) . . ?
C15 C16 C17 118.7(12) . . ?
C15 C16 H16 120.7 . . ?
C17 C16 H16 120.7 . . ?
C18 C17 C16 121.6(13) . . ?
C18 C17 H17 119.2 . . ?
C16 C17 H17 119.2 . . ?
C17 C18 C19 116.1(13) . . ?
C17 C18 H18 121.9 . . ?
C19 C18 H18 121.9 . . ?
F1 C19 C14 116.3(11) . . ?
F1 C19 C18 117.9(12) . . ?
C14 C19 C18 125.8(12) . . ?
N6 C20 C21 124.2(9) . . ?
N6 C20 H20 117.9 . . ?
C21 C20 H20 117.9 . . ?
C22 C21 C20 118.9(8) . . ?
C22 C21 H21 120.6 . . ?
C20 C21 H21 120.6 . . ?
C21 C22 C23 118.6(8) . . ?
C21 C22 H22 120.7 . . ?
C23 C22 H22 120.7 . . ?
C22 C23 C24 118.4(8) . . ?
C22 C23 C31 124.5(8) . . ?
C24 C23 C31 117.1(7) . . ?
N6 C24 C23 121.9(7) . . ?
N6 C24 C25 117.4(7) . . ?
C23 C24 C25 120.7(7) . . ?
N5 C25 C26 121.3(7) . . ?
N5 C25 C24 117.0(7) . . ?
C26 C25 C24 121.6(7) . . ?
C27 C26 C25 118.6(7) . . ?
C27 C26 C30 125.0(7) . . ?
C25 C26 C30 116.3(7) . . ?
C28 C27 C26 119.0(7) . . ?
C28 C27 H27 120.5 . . ?
C26 C27 H27 120.5 . . ?
C27 C28 C29 119.5(7) . . ?
C27 C28 H28 120.2 . . ?
C29 C28 H28 120.2 . . ?
N5 C29 C28 123.9(7) . . ?
N5 C29 H29 118.0 . . ?
C28 C29 H29 118.0 . . ?
N8 C30 C31 108.6(7) . . ?
N8 C30 C26 129.9(7) . . ?
C31 C30 C26 121.5(8) . . ?
N7 C31 C30 108.2(7) . . ?
N7 C31 C23 129.2(7) . . ?
C30 C31 C23 122.5(8) . . ?
N7 C32 N8 114.7(7) . . ?
N7 C32 C33 123.8(8) . . ?
N8 C32 C33 121.5(8) . . ?
C34 C33 C38 117.9(10) . . ?
C34 C33 C32 123.2(10) . . ?
C38 C33 C32 118.8(10) . . ?
C35 C34 C33 122.5(13) . . ?
C35 C34 Cl2 116.9(11) . . ?
C33 C34 Cl2 120.6(9) . . ?
C36 C35 C34 118.9(15) . . ?
C36 C35 H35 120.5 . . ?
C34 C35 H35 120.5 . . ?
C35 C36 C37 121.2(15) . . ?
C35 C36 H36 119.4 . . ?
C37 C36 H36 119.4 . . ?
C36 C37 C38 121.2(16) . . ?
C36 C37 H37 119.4 . . ?
C38 C37 H37 119.4 . . ?
F2 C38 C37 120.3(13) . . ?
F2 C38 C33 121.5(10) . . ?
C37 C38 C33 118.2(14) . . ?
O2 C39 O1 123.4(9) . . ?
O2 C39 C40 119.5(11) . . ?
O1 C39 C40 117.1(10) . . ?
C41 C40 C39 117.0(9) . . ?
C41 C40 H40A 108.0 . . ?
C39 C40 H40A 108.0 . . ?
C41 C40 H40B 108.0 . . ?
C39 C40 H40B 108.0 . . ?
H40A C40 H40B 107.3 . . ?
C40 C41 C41 114.9(12) . 3_675 ?
C40 C41 H41A 108.5 . . ?
C41 C41 H41A 108.5 3_675 . ?
C40 C41 H41B 108.5 . . ?
C41 C41 H41B 108.5 3_675 . ?
H41A C41 H41B 107.5 . . ?
C1 N1 C5 119.9(8) . . ?
C1 N1 Pb1 118.6(7) . . ?
C5 N1 Pb1 116.3(6) . . ?
C10 N2 C6 117.0(8) . . ?
C10 N2 Pb1 122.1(6) . . ?
C6 N2 Pb1 114.5(5) . . ?
C13 N3 C11 100.7(8) . . ?
C13 N4 C12 99.1(8) . . ?
C13 N4 H4 130.4 . . ?
C12 N4 H4 130.4 . . ?
C29 N5 C25 117.6(7) . . ?
C29 N5 Pb1 121.4(5) . . ?
C25 N5 Pb1 121.0(5) . . ?
C20 N6 C24 118.0(7) . . ?
C20 N6 Pb1 122.9(6) . . ?
C24 N6 Pb1 118.9(5) . . ?
C32 N7 C31 104.9(7) . . ?
C30 N8 C32 103.7(7) . . ?
C39 O1 Pb1 94.0(6) . . ?
C39 O2 Pb1 91.3(6) . . ?
N5 Pb1 O1 77.1(2) . . ?
N5 Pb1 N6 65.5(2) . . ?
O1 Pb1 N6 121.7(2) . . ?
N5 Pb1 O2 74.7(2) . . ?
O1 Pb1 O2 50.6(2) . . ?
N6 Pb1 O2 76.5(2) . . ?
N5 Pb1 N1 82.0(2) . . ?
O1 Pb1 N1 81.1(2) . . ?
N6 Pb1 N1 131.6(2) . . ?
O2 Pb1 N1 129.6(2) . . ?
N5 Pb1 N2 77.2(2) . . ?
O1 Pb1 N2 137.3(2) . . ?
N6 Pb1 N2 76.0(2) . . ?
O2 Pb1 N2 146.8(2) . . ?
N1 Pb1 N2 62.0(2) . . ?

loop_
_geom_bond_atom_site_label_1
_geom_bond_atom_site_label_2
_geom_bond_distance
_geom_bond_site_symmetry_2
_geom_bond_publ_flag
C1 N1 1.306(11) . ?
C1 C2 1.425(14) . ?
C1 H1 0.9300 . ?
C2 C3 1.389(14) . ?
C2 H2 0.9300 . ?
C3 C4 1.374(13) . ?
C3 H3 0.9300 . ?
C4 C5 1.415(12) . ?
C4 C12 1.455(13) . ?
C5 N1 1.374(11) . ?
C5 C6 1.424(12) . ?
C6 N2 1.378(11) . ?
C6 C7 1.448(12) . ?
C7 C11 1.389(13) . ?
C7 C8 1.399(13) . ?
C8 C9 1.329(14) . ?
C8 H8 0.9300 . ?
C9 C10 1.389(13) . ?
C9 H9 0.9300 . ?
C10 N2 1.337(11) . ?
C10 H10 0.9300 . ?
C11 C12 1.348(13) . ?
C11 N3 1.370(12) . ?
C12 N4 1.407(11) . ?
C13 N3 1.325(12) . ?
C13 N4 1.346(12) . ?
C13 C14 1.544(14) . ?
C14 C19 1.357(14) . ?
C14 C15 1.393(15) . ?
C15 C16 1.379(16) . ?
C15 Cl1 1.737(13) . ?
C16 C17 1.403(19) . ?
C16 H16 0.9300 . ?
C17 C18 1.356(18) . ?
C17 H17 0.9300 . ?
C18 C19 1.402(16) . ?
C18 H18 0.9300 . ?
C19 F1 1.323(13) . ?
C20 N6 1.330(10) . ?
C20 C21 1.387(12) . ?
C20 H20 0.9300 . ?
C21 C22 1.384(12) . ?
C21 H21 0.9300 . ?
C22 C23 1.412(11) . ?
C22 H22 0.9300 . ?
C23 C24 1.416(11) . ?
C23 C31 1.429(11) . ?
C24 N6 1.356(10) . ?
C24 C25 1.465(11) . ?
C25 N5 1.371(9) . ?
C25 C26 1.413(10) . ?
C26 C27 1.377(10) . ?
C26 C30 1.454(10) . ?
C27 C28 1.364(11) . ?
C27 H27 0.9300 . ?
C28 C29 1.379(11) . ?
C28 H28 0.9300 . ?
C29 N5 1.310(10) . ?
C29 H29 0.9300 . ?
C30 N8 1.348(10) . ?
C30 C31 1.401(11) . ?
C31 N7 1.368(10) . ?
C32 N7 1.307(11) . ?
C32 N8 1.375(10) . ?
C32 C33 1.502(12) . ?
C33 C34 1.395(14) . ?
C33 C38 1.427(15) . ?
C34 C35 1.393(15) . ?
C34 Cl2 1.652(13) . ?
C35 C36 1.36(2) . ?
C35 H35 0.9300 . ?
C36 C37 1.38(2) . ?
C36 H36 0.9300 . ?
C37 C38 1.413(16) . ?
C37 H37 0.9300 . ?
C38 F2 1.358(15) . ?
C39 O2 1.237(12) . ?
C39 O1 1.238(12) . ?
C39 C40 1.516(12) . ?
C40 C41 1.418(13) . ?
C40 H40A 0.9700 . ?
C40 H40B 0.9700 . ?
C41 C41 1.50(2) 3_675 ?
C41 H41A 0.9700 . ?
C41 H41B 0.9700 . ?
N1 Pb1 2.618(8) . ?
N2 Pb1 2.691(7) . ?
N4 H4 0.8600 . ?
N5 Pb1 2.473(6) . ?
N6 Pb1 2.540(6) . ?
O1 Pb1 2.517(6) . ?
O2 Pb1 2.576(6) . ?
